data_7123655
loop_
_publ_author_name
'Navarro, Miquel'
'Toledo, Alberto'
'Joost, Maximilian'
'Amgoune, Abderrahmane'
'Ladeira, Sonia'
'Bourissou, Didier'

_publ_section_title
;
 \p Complexes of P^P and P^N Chelated Gold(I)
;
_journal_name_full 'Chemical Communications'
_journal_paper_doi 10.1039/C9CC04266K
_journal_year 2019
_chemical_absolute_configuration ad
_chemical_formula_sum 'C37 H50 Au F6 N O P Sb'
_chemical_formula_weight 988.46
_space_group_crystal_system orthorhombic
_space_group_IT_number 19
_space_group_name_Hall 'P 2ac 2ab'
_space_group_name_H-M_alt 'P 21 21 21'
_symmetry_space_group_name_Hall 'P 2ac 2ab'
_symmetry_space_group_name_H-M 'P 21 21 21'
_atom_sites_solution_hydrogens mixed
_atom_sites_solution_primary 'Dual space'
_audit_creation_method SHELXL-2018/3
_audit_update_record
;
2019-05-27 deposited with the CCDC.    2019-06-13 downloaded from the CCDC.
;
_cell_angle_alpha 90
_cell_angle_beta 90
_cell_angle_gamma 90
_cell_formula_units_Z 4
_cell_length_a 11.0481(5)
_cell_length_b 15.7073(7)
_cell_length_c 20.4499(9)
_cell_measurement_reflns_used 9807
_cell_measurement_temperature 193(2)
_cell_measurement_theta_max 72.73
_cell_measurement_theta_min 3.55
_cell_volume 3548.8(3)
_computing_cell_refinement 'Bruker SAINT'
_computing_data_collection 'Bruker APEX3'
_computing_data_reduction 'Bruker SAINT'
_computing_molecular_graphics 'Bruker SHELXTL'
_computing_publication_material 'Bruker SHELXTL'
_computing_structure_refinement 'SHELXL-2018/3 (Sheldrick, 2018)'
_computing_structure_solution 'SHELXT (Sheldrick 2015)'
_diffrn_ambient_temperature 193(2)
_diffrn_detector_area_resol_mean 10.4167
_diffrn_measured_fraction_theta_full 0.999
_diffrn_measured_fraction_theta_max 0.998
_diffrn_measurement_device_type 'Bruker D8-Venture CMOS detector'
_diffrn_measurement_method 'phi and omega scans'
_diffrn_radiation_type CuK\a
_diffrn_radiation_wavelength 1.54178
_diffrn_reflns_av_R_equivalents 0.0443
_diffrn_reflns_av_unetI/netI 0.0207
_diffrn_reflns_Laue_measured_fraction_full 0.999
_diffrn_reflns_Laue_measured_fraction_max 0.998
_diffrn_reflns_limit_h_max 13
_diffrn_reflns_limit_h_min -13
_diffrn_reflns_limit_k_max 19
_diffrn_reflns_limit_k_min -19
_diffrn_reflns_limit_l_max 25
_diffrn_reflns_limit_l_min -25
_diffrn_reflns_number 62013
_diffrn_reflns_point_group_measured_fraction_full 0.999
_diffrn_reflns_point_group_measured_fraction_max 0.998
_diffrn_reflns_theta_full 67.679
_diffrn_reflns_theta_max 72.794
_diffrn_reflns_theta_min 3.548
_diffrn_source 'Incoatec microfocus sealed tube'
_exptl_absorpt_coefficient_mu 14.665
_exptl_absorpt_correction_T_max 0.7536
_exptl_absorpt_correction_T_min 0.3677
_exptl_absorpt_correction_type multi-scan
_exptl_absorpt_process_details 'SADABS (Bruker-AXS)'
_exptl_crystal_colour colourless
_exptl_crystal_density_diffrn 1.850
_exptl_crystal_description block
_exptl_crystal_F_000 1944
_exptl_crystal_size_max 0.140
_exptl_crystal_size_mid 0.120
_exptl_crystal_size_min 0.120
_refine_diff_density_max 1.786
_refine_diff_density_min -0.803
_refine_diff_density_rms 0.104
_refine_ls_abs_structure_details
; 
 Flack x determined using 2990 quotients [(I+)-(I-)]/[(I+)+(I-)] 
 (Parsons, Flack and Wagner, Acta Cryst. B69 (2013) 249-259). 
;
_refine_ls_abs_structure_Flack -0.018(3)
_refine_ls_extinction_method none
_refine_ls_goodness_of_fit_ref 1.048
_refine_ls_hydrogen_treatment mixed
_refine_ls_matrix_type full
_refine_ls_number_parameters 448
_refine_ls_number_reflns 7060
_refine_ls_number_restraints 0
_refine_ls_restrained_S_all 1.048
_refine_ls_R_factor_all 0.0259
_refine_ls_R_factor_gt 0.0251
_refine_ls_shift/su_max 0.002
_refine_ls_shift/su_mean 0.000
_refine_ls_structure_factor_coef Fsqd
_refine_ls_weighting_details 'w=1/[\s^2^(Fo^2^)+(0.0377P)^2^+5.9144P] where P=(Fo^2^+2Fc^2^)/3'
_refine_ls_weighting_scheme calc
_refine_ls_wR_factor_gt 0.0617
_refine_ls_wR_factor_ref 0.0622
_reflns_Friedel_coverage 0.787
_reflns_Friedel_fraction_full 1.000
_reflns_Friedel_fraction_max 0.997
_reflns_number_gt 6930
_reflns_number_total 7060
_reflns_threshold_expression 'I > 2\s(I)'
_cod_data_source_file c9cc04266k2.cif
_cod_data_source_block MNB381_a
_cod_database_code 7123655
_shelx_shelxl_version_number 2018/3
_shelx_space_group_comment
; 
The symmetry employed for this shelxl refinement is uniquely defined 
by the following loop, which should always be used as a source of 
symmetry information in preference to the above space-group names. 
They are only intended as comments. 
;
_shelx_estimated_absorpt_t_min 0.233
_shelx_estimated_absorpt_t_max 0.272

loop_
_space_group_symop_operation_xyz
'x, y, z'
'-x+1/2, -y, z+1/2'
'-x, y+1/2, -z+1/2'
'x+1/2, -y+1/2, -z'

loop_
_atom_site_label
_atom_site_type_symbol
_atom_site_fract_x
_atom_site_fract_y
_atom_site_fract_z
_atom_site_U_iso_or_equiv
_atom_site_adp_type
_atom_site_occupancy
_atom_site_site_symmetry_order
_atom_site_calc_flag
_atom_site_refinement_flags_posn
_atom_site_refinement_flags_adp
Au1 Au -0.03188(2) 1.04780(2) 0.30856(2) 0.01846(7) Uani 1 1 d . .
P1 P 0.14944(11) 0.97349(8) 0.30319(7) 0.0130(3) Uani 1 1 d . .
O1 O -0.4628(5) 0.7225(4) 0.3254(3) 0.0450(13) Uani 1 1 d . .
N1 N 0.0953(5) 1.1491(3) 0.3640(3) 0.0205(10) Uani 1 1 d . .
C1 C -0.2107(5) 1.0997(4) 0.3078(4) 0.0294(14) Uani 1 1 d . .
H1A H -0.254(8) 1.096(5) 0.352(5) 0.04(2) Uiso 1 1 d . .
H1B H -0.210(8) 1.156(5) 0.292(4) 0.04(2) Uiso 1 1 d . .
C2 C -0.2162(5) 1.0292(4) 0.2682(3) 0.0267(15) Uani 1 1 d . .
H2 H -0.212(6) 1.041(5) 0.221(4) 0.022(17) Uiso 1 1 d . .
C3 C -0.2753(5) 0.9472(5) 0.2837(3) 0.0261(12) Uani 1 1 d . .
C4 C -0.3142(7) 0.8959(5) 0.2337(3) 0.0340(16) Uani 1 1 d . .
H4 H -0.297311 0.912242 0.189931 0.041 Uiso 1 1 calc R U
C5 C -0.3783(7) 0.8199(5) 0.2449(4) 0.0358(16) Uani 1 1 d . .
H5 H -0.405633 0.786376 0.209239 0.043 Uiso 1 1 calc R U
C6 C -0.4009(6) 0.7947(5) 0.3083(4) 0.0317(14) Uani 1 1 d . .
C7 C -0.3605(7) 0.8440(5) 0.3602(4) 0.0369(16) Uani 1 1 d . .
H7 H -0.374686 0.826043 0.403845 0.044 Uiso 1 1 calc R U
C8 C -0.2994(6) 0.9194(5) 0.3483(3) 0.0290(14) Uani 1 1 d . .
H8 H -0.273237 0.953114 0.384150 0.035 Uiso 1 1 calc R U
C9 C -0.5116(7) 0.6733(5) 0.2722(5) 0.045(2) Uani 1 1 d . .
H9A H -0.570509 0.707786 0.248067 0.067 Uiso 1 1 calc R U
H9B H -0.551675 0.622442 0.289582 0.067 Uiso 1 1 calc R U
H9C H -0.445941 0.656242 0.242816 0.067 Uiso 1 1 calc R U
C10 C 0.2571(5) 1.0415(4) 0.3471(3) 0.0164(10) Uani 1 1 d . .
C11 C 0.2184(5) 1.1195(4) 0.3724(3) 0.0191(12) Uani 1 1 d . .
C12 C 0.3010(6) 1.1706(4) 0.4063(4) 0.0292(14) Uani 1 1 d . .
H12 H 0.275284 1.224149 0.422881 0.035 Uiso 1 1 calc R U
C13 C 0.4186(6) 1.1448(5) 0.4162(4) 0.0341(16) Uani 1 1 d . .
H13 H 0.473577 1.180645 0.438975 0.041 Uiso 1 1 calc R U
C14 C 0.4566(6) 1.0661(4) 0.3928(3) 0.0289(14) Uani 1 1 d . .
H14 H 0.536923 1.047130 0.400687 0.035 Uiso 1 1 calc R U
C15 C 0.3771(6) 1.0155(4) 0.3579(3) 0.0223(12) Uani 1 1 d . .
H15 H 0.403893 0.962376 0.341053 0.027 Uiso 1 1 calc R U
C16 C 0.0929(7) 1.2233(4) 0.3203(4) 0.0319(15) Uani 1 1 d . .
H16A H 0.136562 1.270613 0.340787 0.048 Uiso 1 1 calc R U
H16B H 0.008778 1.240121 0.312333 0.048 Uiso 1 1 calc R U
H16C H 0.131700 1.208609 0.278746 0.048 Uiso 1 1 calc R U
C17 C 0.0374(7) 1.1696(5) 0.4273(3) 0.0321(14) Uani 1 1 d . .
H17A H 0.048981 1.122123 0.457766 0.048 Uiso 1 1 calc R U
H17B H -0.049339 1.179204 0.420613 0.048 Uiso 1 1 calc R U
H17C H 0.074288 1.221180 0.445588 0.048 Uiso 1 1 calc R U
C18 C 0.2068(5) 0.9623(4) 0.2178(3) 0.0160(11) Uani 1 1 d . .
C19 C 0.1210(6) 0.9012(4) 0.1806(3) 0.0274(14) Uani 1 1 d . .
H19A H 0.126491 0.843409 0.199822 0.033 Uiso 1 1 calc R U
H19B H 0.036453 0.921142 0.185072 0.033 Uiso 1 1 calc R U
C20 C 0.1561(8) 0.8978(5) 0.1076(3) 0.0361(18) Uani 1 1 d . .
H20 H 0.099656 0.858363 0.084247 0.043 Uiso 1 1 calc R U
C21 C 0.2846(8) 0.8633(5) 0.1020(4) 0.042(2) Uani 1 1 d . .
H21A H 0.307566 0.857977 0.055433 0.050 Uiso 1 1 calc R U
H21B H 0.289459 0.806279 0.122430 0.050 Uiso 1 1 calc R U
C22 C 0.3714(7) 0.9251(5) 0.1370(3) 0.0340(16) Uani 1 1 d . .
H22 H 0.456175 0.903520 0.132772 0.041 Uiso 1 1 calc R U
C23 C 0.3631(7) 1.0138(5) 0.1064(4) 0.0343(16) Uani 1 1 d . .
H23A H 0.418913 1.053304 0.129002 0.041 Uiso 1 1 calc R U
H23B H 0.386392 1.011170 0.059661 0.041 Uiso 1 1 calc R U
C24 C 0.2329(6) 1.0454(5) 0.1129(3) 0.0300(13) Uani 1 1 d . .
H24 H 0.226464 1.103245 0.092733 0.036 Uiso 1 1 calc R U
C25 C 0.1976(5) 1.0511(4) 0.1856(3) 0.0236(11) Uani 1 1 d . .
H25A H 0.113753 1.072700 0.189580 0.028 Uiso 1 1 calc R U
H25B H 0.252166 1.091346 0.208334 0.028 Uiso 1 1 calc R U
C26 C 0.3378(6) 0.9313(4) 0.2104(3) 0.0251(14) Uani 1 1 d . .
H26A H 0.346823 0.874744 0.231249 0.030 Uiso 1 1 calc R U
H26B H 0.393304 0.971448 0.232651 0.030 Uiso 1 1 calc R U
C27 C 0.1462(7) 0.9851(6) 0.0779(4) 0.0394(19) Uani 1 1 d . .
H27A H 0.062205 1.006261 0.082133 0.047 Uiso 1 1 calc R U
H27B H 0.166656 0.982498 0.030773 0.047 Uiso 1 1 calc R U
C28 C 0.1369(5) 0.8716(4) 0.3515(3) 0.0172(11) Uani 1 1 d . .
C29 C 0.1346(7) 0.8966(4) 0.4243(3) 0.0303(15) Uani 1 1 d . .
H29A H 0.070118 0.939113 0.432155 0.036 Uiso 1 1 calc R U
H29B H 0.213107 0.922247 0.436863 0.036 Uiso 1 1 calc R U
C30 C 0.1107(9) 0.8161(5) 0.4660(4) 0.043(2) Uani 1 1 d . .
H30 H 0.110446 0.831810 0.513439 0.051 Uiso 1 1 calc R U
C31 C -0.0083(7) 0.7771(5) 0.4482(4) 0.0407(19) Uani 1 1 d . .
H31A H -0.074160 0.818533 0.456049 0.049 Uiso 1 1 calc R U
H31B H -0.023269 0.726494 0.475960 0.049 Uiso 1 1 calc R U
C32 C -0.0074(7) 0.7511(5) 0.3767(4) 0.0347(16) Uani 1 1 d . .
H32 H -0.087642 0.725681 0.365159 0.042 Uiso 1 1 calc R U
C33 C 0.0907(8) 0.6871(4) 0.3635(4) 0.0369(17) Uani 1 1 d . .
H33A H 0.089663 0.670734 0.316760 0.044 Uiso 1 1 calc R U
H33B H 0.076725 0.635263 0.390009 0.044 Uiso 1 1 calc R U
C34 C 0.2132(7) 0.7261(5) 0.3810(4) 0.0408(19) Uani 1 1 d . .
H34 H 0.278948 0.683454 0.373241 0.049 Uiso 1 1 calc R U
C35 C 0.2358(6) 0.8061(4) 0.3386(4) 0.0323(16) Uani 1 1 d . .
H35A H 0.315845 0.830748 0.349402 0.039 Uiso 1 1 calc R U
H35B H 0.235977 0.790216 0.291771 0.039 Uiso 1 1 calc R U
C36 C 0.0134(6) 0.8307(4) 0.3355(4) 0.0294(15) Uani 1 1 d . .
H36A H -0.051952 0.872365 0.344033 0.035 Uiso 1 1 calc R U
H36B H 0.010754 0.815483 0.288509 0.035 Uiso 1 1 calc R U
C37 C 0.2125(9) 0.7526(6) 0.4529(5) 0.055(3) Uani 1 1 d . .
H37A H 0.201256 0.701676 0.480753 0.066 Uiso 1 1 calc R U
H37B H 0.291260 0.778763 0.464245 0.066 Uiso 1 1 calc R U
Sb1 Sb 0.76080(3) 0.04910(3) 0.53291(2) 0.02258(9) Uani 1 1 d . .
F1 F 0.8733(4) 0.1310(3) 0.5610(2) 0.0371(10) Uani 1 1 d . .
F2 F 0.7087(5) 0.1250(3) 0.4678(3) 0.0546(14) Uani 1 1 d . .
F3 F 0.6471(4) -0.0311(3) 0.5044(2) 0.0434(11) Uani 1 1 d . .
F4 F 0.8160(6) -0.0252(3) 0.5979(3) 0.0551(14) Uani 1 1 d . .
F5 F 0.8737(4) 0.0049(3) 0.4741(3) 0.0498(12) Uani 1 1 d . .
F6 F 0.6482(5) 0.0951(4) 0.5913(3) 0.0606(16) Uani 1 1 d . .

loop_
_atom_site_aniso_label
_atom_site_aniso_U_11
_atom_site_aniso_U_22
_atom_site_aniso_U_33
_atom_site_aniso_U_23
_atom_site_aniso_U_13
_atom_site_aniso_U_12
Au1 0.01213(10) 0.02325(11) 0.02000(11) 0.00383(10) -0.00029(8) 0.00324(10)
P1 0.0103(5) 0.0137(6) 0.0149(6) 0.0004(5) -0.0009(5) -0.0002(4)
O1 0.035(3) 0.039(3) 0.061(4) -0.004(3) 0.001(3) -0.008(2)
N1 0.020(2) 0.016(2) 0.025(3) 0.000(2) 0.001(2) 0.0042(19)
C1 0.014(3) 0.032(3) 0.042(4) 0.006(3) 0.000(3) 0.011(2)
C2 0.011(3) 0.040(4) 0.029(3) 0.008(3) -0.010(2) 0.001(2)
C3 0.015(2) 0.039(3) 0.025(3) -0.001(3) -0.001(2) 0.005(3)
C4 0.032(4) 0.049(4) 0.020(3) -0.003(3) 0.002(3) 0.002(3)
C5 0.032(4) 0.044(4) 0.032(4) -0.012(3) -0.005(3) -0.001(3)
C6 0.018(3) 0.037(3) 0.040(4) -0.001(3) -0.001(3) 0.002(2)
C7 0.035(4) 0.051(5) 0.024(3) 0.003(3) 0.000(3) -0.002(3)
C8 0.026(3) 0.036(3) 0.024(3) -0.006(3) -0.002(3) -0.004(3)
C9 0.030(4) 0.039(4) 0.066(6) -0.012(4) -0.012(4) -0.004(3)
C10 0.018(2) 0.018(2) 0.014(2) 0.005(2) -0.0016(19) -0.002(2)
C11 0.020(3) 0.018(3) 0.019(3) 0.001(2) -0.002(2) -0.004(2)
C12 0.030(3) 0.025(3) 0.033(4) -0.004(3) -0.003(3) -0.004(3)
C13 0.025(3) 0.040(4) 0.037(4) -0.005(3) -0.009(3) -0.014(3)
C14 0.014(3) 0.040(4) 0.033(3) 0.003(3) -0.008(2) -0.004(3)
C15 0.019(3) 0.022(3) 0.026(3) 0.002(2) -0.005(2) 0.000(2)
C16 0.036(4) 0.019(3) 0.041(4) 0.006(3) -0.001(3) 0.001(3)
C17 0.031(3) 0.036(4) 0.029(3) -0.006(3) 0.005(3) 0.003(3)
C18 0.017(2) 0.017(3) 0.015(2) 0.002(2) 0.0017(19) -0.002(2)
C19 0.028(3) 0.034(3) 0.020(3) -0.007(3) 0.005(3) -0.010(3)
C20 0.046(5) 0.041(4) 0.021(3) -0.009(3) 0.003(3) -0.018(3)
C21 0.061(5) 0.038(4) 0.027(4) -0.006(3) 0.021(4) 0.008(4)
C22 0.028(3) 0.049(4) 0.026(3) 0.002(3) 0.013(3) 0.014(3)
C23 0.031(4) 0.047(4) 0.024(4) 0.009(3) 0.011(3) -0.007(3)
C24 0.035(3) 0.031(3) 0.024(3) 0.014(3) 0.006(3) 0.000(3)
C25 0.026(3) 0.024(3) 0.021(3) 0.006(3) 0.002(2) 0.000(3)
C26 0.021(3) 0.031(4) 0.023(3) 0.007(2) 0.007(2) 0.009(2)
C27 0.033(4) 0.067(5) 0.018(3) 0.001(3) -0.002(3) 0.000(3)
C28 0.020(3) 0.014(3) 0.017(3) 0.003(2) 0.004(2) -0.004(2)
C29 0.051(4) 0.022(3) 0.018(3) 0.002(2) 0.001(3) -0.008(3)
C30 0.074(6) 0.035(4) 0.019(3) 0.005(3) 0.000(4) -0.015(4)
C31 0.046(5) 0.030(4) 0.046(4) 0.008(3) 0.021(4) -0.004(3)
C32 0.034(4) 0.029(3) 0.041(4) 0.008(3) -0.004(3) -0.012(3)
C33 0.053(5) 0.021(3) 0.037(4) 0.006(3) 0.012(4) -0.003(3)
C34 0.035(4) 0.028(4) 0.059(5) 0.019(4) 0.014(4) 0.011(3)
C35 0.027(3) 0.023(3) 0.047(4) 0.013(3) 0.007(3) 0.006(3)
C36 0.024(3) 0.024(3) 0.040(4) 0.010(3) -0.011(3) -0.009(2)
C37 0.051(5) 0.050(5) 0.064(6) 0.032(5) -0.023(5) -0.017(4)
Sb1 0.02194(18) 0.02509(18) 0.02073(18) -0.00342(18) -0.00216(14) 0.00079(18)
F1 0.033(2) 0.031(2) 0.047(3) -0.0087(19) -0.0165(19) -0.0054(18)
F2 0.055(3) 0.053(3) 0.057(3) 0.027(2) -0.028(3) -0.003(2)
F3 0.042(2) 0.046(3) 0.043(2) -0.009(2) -0.005(2) -0.020(2)
F4 0.077(4) 0.043(3) 0.046(3) 0.019(2) -0.024(3) -0.007(2)
F5 0.035(2) 0.064(3) 0.050(3) -0.025(2) 0.015(2) 0.000(2)
F6 0.031(3) 0.089(4) 0.062(3) -0.036(3) 0.017(2) 0.000(2)

loop_
_atom_type_symbol
_atom_type_description
_atom_type_scat_dispersion_real
_atom_type_scat_dispersion_imag
_atom_type_scat_source
C C 0.0181 0.0091 'International Tables Vol C Tables 4.2.6.8 and 6.1.1.4'
H H 0.0000 0.0000 'International Tables Vol C Tables 4.2.6.8 and 6.1.1.4'
Au Au -4.4197 7.2980 'International Tables Vol C Tables 4.2.6.8 and 6.1.1.4'
F F 0.0727 0.0534 'International Tables Vol C Tables 4.2.6.8 and 6.1.1.4'
N N 0.0311 0.0180 'International Tables Vol C Tables 4.2.6.8 and 6.1.1.4'
P P 0.2955 0.4335 'International Tables Vol C Tables 4.2.6.8 and 6.1.1.4'
Sb Sb -0.0562 5.8946 'International Tables Vol C Tables 4.2.6.8 and 6.1.1.4'
O O 0.0492 0.0322 'International Tables Vol C Tables 4.2.6.8 and 6.1.1.4'

loop_
_geom_angle_atom_site_label_1
_geom_angle_atom_site_label_2
_geom_angle_atom_site_label_3
_geom_angle
C1 Au1 C2 36.7(3)
C1 Au1 P1 171.6(2)
C2 Au1 P1 135.16(19)
C1 Au1 N1 106.9(2)
C2 Au1 N1 143.0(2)
P1 Au1 N1 81.42(12)
C10 P1 C18 107.0(2)
C10 P1 C28 106.6(3)
C18 P1 C28 115.8(3)
C10 P1 Au1 104.10(19)
C18 P1 Au1 112.64(18)
C28 P1 Au1 109.80(19)
C6 O1 C9 116.0(7)
C11 N1 C16 110.1(5)
C11 N1 C17 111.9(5)
C16 N1 C17 110.6(5)
C11 N1 Au1 113.0(4)
C16 N1 Au1 103.1(4)
C17 N1 Au1 107.7(4)
C2 C1 Au1 74.8(4)
C2 C1 H1A 117(5)
Au1 C1 H1A 114(5)
C2 C1 H1B 124(5)
Au1 C1 H1B 110(5)
H1A C1 H1B 111(7)
C1 C2 C3 126.6(6)
C1 C2 Au1 68.5(3)
C3 C2 Au1 116.2(4)
C1 C2 H2 115(5)
C3 C2 H2 113(4)
Au1 C2 H2 107(4)
C4 C3 C8 117.1(7)
C4 C3 C2 119.5(6)
C8 C3 C2 123.4(6)
C3 C4 C5 122.3(7)
C3 C4 H4 118.8
C5 C4 H4 118.8
C6 C5 C4 119.3(7)
C6 C5 H5 120.4
C4 C5 H5 120.4
O1 C6 C5 124.7(7)
O1 C6 C7 115.3(7)
C5 C6 C7 120.0(7)
C8 C7 C6 120.0(7)
C8 C7 H7 120.0
C6 C7 H7 120.0
C7 C8 C3 121.3(7)
C7 C8 H8 119.4
C3 C8 H8 119.4
O1 C9 H9A 109.5
O1 C9 H9B 109.5
H9A C9 H9B 109.5
O1 C9 H9C 109.5
H9A C9 H9C 109.5
H9B C9 H9C 109.5
C11 C10 C15 119.1(5)
C11 C10 P1 119.5(4)
C15 C10 P1 121.3(5)
C10 C11 C12 119.1(6)
C10 C11 N1 121.8(5)
C12 C11 N1 119.1(6)
C13 C12 C11 121.3(6)
C13 C12 H12 119.3
C11 C12 H12 119.3
C12 C13 C14 119.7(6)
C12 C13 H13 120.1
C14 C13 H13 120.1
C15 C14 C13 119.8(6)
C15 C14 H14 120.1
C13 C14 H14 120.1
C14 C15 C10 120.9(6)
C14 C15 H15 119.6
C10 C15 H15 119.6
N1 C16 H16A 109.5
N1 C16 H16B 109.5
H16A C16 H16B 109.5
N1 C16 H16C 109.5
H16A C16 H16C 109.5
H16B C16 H16C 109.5
N1 C17 H17A 109.5
N1 C17 H17B 109.5
H17A C17 H17B 109.5
N1 C17 H17C 109.5
H17A C17 H17C 109.5
H17B C17 H17C 109.5
C26 C18 C25 107.9(5)
C26 C18 C19 109.4(5)
C25 C18 C19 108.1(5)
C26 C18 P1 116.2(4)
C25 C18 P1 106.9(4)
C19 C18 P1 108.0(4)
C20 C19 C18 110.0(5)
C20 C19 H19A 109.7
C18 C19 H19A 109.7
C20 C19 H19B 109.7
C18 C19 H19B 109.7
H19A C19 H19B 108.2
C27 C20 C21 111.2(7)
C27 C20 C19 109.9(6)
C21 C20 C19 108.5(6)
C27 C20 H20 109.0
C21 C20 H20 109.0
C19 C20 H20 109.0
C20 C21 C22 108.8(6)
C20 C21 H21A 109.9
C22 C21 H21A 109.9
C20 C21 H21B 109.9
C22 C21 H21B 109.9
H21A C21 H21B 108.3
C23 C22 C21 110.2(6)
C23 C22 C26 109.0(6)
C21 C22 C26 109.9(6)
C23 C22 H22 109.2
C21 C22 H22 109.2
C26 C22 H22 109.2
C24 C23 C22 108.5(6)
C24 C23 H23A 110.0
C22 C23 H23A 110.0
C24 C23 H23B 110.0
C22 C23 H23B 110.0
H23A C23 H23B 108.4
C27 C24 C23 110.4(7)
C27 C24 C25 109.3(6)
C23 C24 C25 109.9(5)
C27 C24 H24 109.1
C23 C24 H24 109.1
C25 C24 H24 109.1
C24 C25 C18 110.0(6)
C24 C25 H25A 109.7
C18 C25 H25A 109.7
C24 C25 H25B 109.7
C18 C25 H25B 109.7
H25A C25 H25B 108.2
C18 C26 C22 109.9(5)
C18 C26 H26A 109.7
C22 C26 H26A 109.7
C18 C26 H26B 109.7
C22 C26 H26B 109.7
H26A C26 H26B 108.2
C20 C27 C24 109.3(6)
C20 C27 H27A 109.8
C24 C27 H27A 109.8
C20 C27 H27B 109.8
C24 C27 H27B 109.8
H27A C27 H27B 108.3
C35 C28 C29 110.5(6)
C35 C28 C36 108.5(5)
C29 C28 C36 107.3(5)
C35 C28 P1 115.5(4)
C29 C28 P1 106.9(4)
C36 C28 P1 107.9(4)
C28 C29 C30 109.1(5)
C28 C29 H29A 109.9
C30 C29 H29A 109.9
C28 C29 H29B 109.9
C30 C29 H29B 109.9
H29A C29 H29B 108.3
C31 C30 C37 109.6(7)
C31 C30 C29 110.5(7)
C37 C30 C29 108.1(7)
C31 C30 H30 109.5
C37 C30 H30 109.5
C29 C30 H30 109.5
C30 C31 C32 109.9(6)
C30 C31 H31A 109.7
C32 C31 H31A 109.7
C30 C31 H31B 109.7
C32 C31 H31B 109.7
H31A C31 H31B 108.2
C33 C32 C31 110.9(7)
C33 C32 C36 109.9(6)
C31 C32 C36 108.2(6)
C33 C32 H32 109.3
C31 C32 H32 109.3
C36 C32 H32 109.3
C32 C33 C34 109.2(6)
C32 C33 H33A 109.8
C34 C33 H33A 109.8
C32 C33 H33B 109.8
C34 C33 H33B 109.8
H33A C33 H33B 108.3
C33 C34 C37 109.2(7)
C33 C34 C35 109.7(7)
C37 C34 C35 108.5(7)
C33 C34 H34 109.8
C37 C34 H34 109.8
C35 C34 H34 109.8
C28 C35 C34 109.6(6)
C28 C35 H35A 109.7
C34 C35 H35A 109.7
C28 C35 H35B 109.7
C34 C35 H35B 109.7
H35A C35 H35B 108.2
C32 C36 C28 110.9(5)
C32 C36 H36A 109.5
C28 C36 H36A 109.5
C32 C36 H36B 109.5
C28 C36 H36B 109.5
H36A C36 H36B 108.0
C30 C37 C34 110.6(7)
C30 C37 H37A 109.5
C34 C37 H37A 109.5
C30 C37 H37B 109.5
C34 C37 H37B 109.5
H37A C37 H37B 108.1
F5 Sb1 F6 179.1(3)
F5 Sb1 F4 90.4(3)
F6 Sb1 F4 90.2(3)
F5 Sb1 F3 89.8(2)
F6 Sb1 F3 90.7(2)
F4 Sb1 F3 91.2(2)
F5 Sb1 F2 89.1(3)
F6 Sb1 F2 90.2(3)
F4 Sb1 F2 178.7(2)
F3 Sb1 F2 90.0(2)
F5 Sb1 F1 90.6(2)
F6 Sb1 F1 88.9(2)
F4 Sb1 F1 89.7(2)
F3 Sb1 F1 179.0(2)
F2 Sb1 F1 89.1(2)

loop_
_geom_bond_atom_site_label_1
_geom_bond_atom_site_label_2
_geom_bond_distance
Au1 C1 2.137(6)
Au1 C2 2.216(6)
Au1 P1 2.3211(13)
Au1 N1 2.407(5)
P1 C10 1.835(6)
P1 C18 1.867(6)
P1 C28 1.886(6)
O1 C6 1.370(9)
O1 C9 1.439(10)
N1 C11 1.447(8)
N1 C16 1.468(8)
N1 C17 1.480(8)
C1 C2 1.372(10)
C1 H1A 1.02(9)
C1 H1B 0.93(9)
C2 C3 1.479(10)
C2 H2 0.99(7)
C3 C4 1.370(10)
C3 C8 1.417(10)
C4 C5 1.406(11)
C4 H4 0.9500
C5 C6 1.377(11)
C5 H5 0.9500
C6 C7 1.388(11)
C7 C8 1.383(11)
C7 H7 0.9500
C8 H8 0.9500
C9 H9A 0.9800
C9 H9B 0.9800
C9 H9C 0.9800
C10 C11 1.396(9)
C10 C15 1.404(8)
C11 C12 1.400(9)
C12 C13 1.376(10)
C12 H12 0.9500
C13 C14 1.392(11)
C13 H13 0.9500
C14 C15 1.383(9)
C14 H14 0.9500
C15 H15 0.9500
C16 H16A 0.9800
C16 H16B 0.9800
C16 H16C 0.9800
C17 H17A 0.9800
C17 H17B 0.9800
C17 H17C 0.9800
C18 C26 1.534(8)
C18 C25 1.546(8)
C18 C19 1.548(8)
C19 C20 1.545(9)
C19 H19A 0.9900
C19 H19B 0.9900
C20 C27 1.504(12)
C20 C21 1.523(12)
C20 H20 1.0000
C21 C22 1.540(12)
C21 H21A 0.9900
C21 H21B 0.9900
C22 C23 1.530(11)
C22 C26 1.549(9)
C22 H22 1.0000
C23 C24 1.528(10)
C23 H23A 0.9900
C23 H23B 0.9900
C24 C27 1.525(11)
C24 C25 1.540(8)
C24 H24 1.0000
C25 H25A 0.9900
C25 H25B 0.9900
C26 H26A 0.9900
C26 H26B 0.9900
C27 H27A 0.9900
C27 H27B 0.9900
C28 C35 1.524(8)
C28 C29 1.541(8)
C28 C36 1.542(8)
C29 C30 1.547(9)
C29 H29A 0.9900
C29 H29B 0.9900
C30 C31 1.496(12)
C30 C37 1.527(14)
C30 H30 1.0000
C31 C32 1.518(11)
C31 H31A 0.9900
C31 H31B 0.9900
C32 C33 1.503(11)
C32 C36 1.527(9)
C32 H32 1.0000
C33 C34 1.528(12)
C33 H33A 0.9900
C33 H33B 0.9900
C34 C37 1.529(14)
C34 C35 1.546(9)
C34 H34 1.0000
C35 H35A 0.9900
C35 H35B 0.9900
C36 H36A 0.9900
C36 H36B 0.9900
C37 H37A 0.9900
C37 H37B 0.9900
Sb1 F5 1.866(4)
Sb1 F6 1.870(5)
Sb1 F4 1.870(4)
Sb1 F3 1.872(4)
Sb1 F2 1.878(4)
Sb1 F1 1.879(4)
